data_1564966
loop_
_publ_author_name
'Yang, Ru-Xia'
'Lan, Hai-Ming'
'Zhu, Peng-Yin'
'Yang, Li-Zhen'
'Yu, Yu-Ming'
'Wang, Lu-Lu'
'Wang, Duo-Zhi'

_publ_section_title
;
 Synthesis, structures, magnetic and electric properties of four new
 coordination polymers constructed with heterocyclic nitrogen ligands and
 multidentate organic acid
;
_journal_name_full 'Inorganica Chimica Acta'
_journal_page_first 119410
_journal_paper_doi 10.1016/j.ica.2019.119410
_journal_volume 506
_journal_year 2020
_chemical_formula_moiety 'C44 H33 Mn N13 O6, 2(H2 O)'
_chemical_formula_sum 'C44 H37 Mn N13 O8'
_chemical_formula_weight 930.80
_space_group_crystal_system triclinic
_space_group_IT_number 2
_space_group_name_Hall '-P 1'
_space_group_name_H-M_alt 'P -1'
_atom_sites_solution_hydrogens mixed
_atom_sites_solution_primary dual
_cell_angle_alpha 86.0840(10)
_cell_angle_beta 75.619(2)
_cell_angle_gamma 89.8750(10)
_cell_formula_units_Z 2
_cell_length_a 9.8545(2)
_cell_length_b 11.21700(10)
_cell_length_c 19.5315(4)
_cell_measurement_reflns_used 28215
_cell_measurement_temperature 119.99(10)
_cell_measurement_theta_max 74.1150
_cell_measurement_theta_min 4.4390
_cell_volume 2086.19(7)
_computing_cell_refinement 'CrysAlisPro 1.171.39.33c (Rigaku OD, 2017)'
_computing_data_collection 'CrysAlisPro 1.171.39.33c (Rigaku OD, 2017)'
_computing_data_reduction 'CrysAlisPro 1.171.39.33c (Rigaku OD, 2017)'
_computing_molecular_graphics 'Olex2 (Dolomanov et al., 2009)'
_computing_publication_material 'Olex2 (Dolomanov et al., 2009)'
_computing_structure_refinement 'ShelXL (Sheldrick, 2015)'
_computing_structure_solution 'ShelXT (Sheldrick, 2015)'
_diffrn_ambient_environment N~2~
_diffrn_ambient_temperature 119.99(10)
_diffrn_detector 'CCD plate'
_diffrn_measured_fraction_theta_full 0.992
_diffrn_measured_fraction_theta_max 0.970
_diffrn_measurement_details
;
List of Runs (angles in degrees, time in seconds):

  # Type    Start    End  Width  t~exp~   \w     \q     \k     \f   Frames
--------------------------------------------------------------------------
  1  \w    -32.00  89.00   0.50    0.50    --    0.00  38.00 -90.00  242
  2  \w    -89.00  32.00   0.50    0.50    --    0.00 -38.00 -90.00  242
  3  \w    -37.00  89.00   0.50    0.50    --    0.00  82.00  30.00  252
  4  \w      6.00 126.00   0.50    1.20    --   95.80 -45.00  30.00  240
  5  \w      6.00 126.00   0.50    1.20    --   95.80 -61.00-120.00  240
  6  \w      6.00 133.00   0.50    1.20    --   95.80 -82.00   0.00  254
  7  \w      6.00 133.00   0.50    1.20    --   95.80 -82.00  30.00  254
  8  \w      6.00 133.00   0.50    1.20    --   95.80 -82.00 -90.00  254
  9  \w      6.00 133.00   0.50    1.20    --   95.80 -82.00-120.00  254
 10  \w     64.00 185.00   0.50    1.20    --   95.80  40.00-100.09  242
 11  \w     64.00 185.00   0.50    1.20    --   95.80  42.00  68.83  242
 12  \w      6.00 126.00   0.50    1.20    --   95.80 -61.00  30.00  240
 13  \w      6.00 133.00   0.50    1.20    --   95.80 -82.00 -60.00  254
 14  \w      6.00 133.00   0.50    1.20    --   95.80 -82.00  90.00  254
 15  \w      6.00 133.00   0.50    1.20    --   95.80 -82.00-180.00  254
 16  \w     58.00 185.00   0.50    1.20    --   95.80  82.00   0.00  254
 17  \w     65.00 185.00   0.50    1.20    --   95.80  43.00 -36.21  240
 18  \w     59.00 185.00   0.50    1.20    --   95.80  30.00-180.00  252
 19  \w    -89.00  37.00   0.50    0.50    --    0.00 -82.00  60.00  252
 20  \w    -32.00  81.00   0.50    0.50    --    0.00  38.00-150.00  226
 21  \w    -30.00  89.00   0.50    0.50    --    0.00  57.00 120.00  238
;
_diffrn_measurement_device 'four-circle diffractometer'
_diffrn_measurement_device_type 'XtaLAB AFC12 (RINC): Kappa single'
_diffrn_measurement_method '\w scans'
_diffrn_orient_matrix_type 'CrysAlisPro convention (1999,Acta A55,543-557)'
_diffrn_orient_matrix_UB_11 0.1579749000
_diffrn_orient_matrix_UB_12 -0.0139285000
_diffrn_orient_matrix_UB_13 -0.0325116000
_diffrn_orient_matrix_UB_21 0.0261918000
_diffrn_orient_matrix_UB_22 -0.0080578000
_diffrn_orient_matrix_UB_23 0.0747274000
_diffrn_orient_matrix_UB_31 -0.0201248000
_diffrn_orient_matrix_UB_32 -0.1367412000
_diffrn_orient_matrix_UB_33 0.0046834000
_diffrn_radiation_monochromator mirror
_diffrn_radiation_probe x-ray
_diffrn_radiation_type CuK\a
_diffrn_radiation_wavelength 1.54184
_diffrn_reflns_av_R_equivalents 0.0337
_diffrn_reflns_av_unetI/netI 0.0236
_diffrn_reflns_Laue_measured_fraction_full 0.992
_diffrn_reflns_Laue_measured_fraction_max 0.970
_diffrn_reflns_limit_h_max 12
_diffrn_reflns_limit_h_min -12
_diffrn_reflns_limit_k_max 13
_diffrn_reflns_limit_k_min -13
_diffrn_reflns_limit_l_max 24
_diffrn_reflns_limit_l_min -24
_diffrn_reflns_number 40322
_diffrn_reflns_point_group_measured_fraction_full 0.992
_diffrn_reflns_point_group_measured_fraction_max 0.970
_diffrn_reflns_theta_full 67.684
_diffrn_reflns_theta_max 74.465
_diffrn_reflns_theta_min 3.951
_diffrn_source 'Rotating-anode X-ray tube (dual wavelength)'
_diffrn_source_type 'Rigaku (Cu) X-ray DW Source'
_exptl_absorpt_coefficient_mu 3.189
_exptl_absorpt_correction_T_max 1.00000
_exptl_absorpt_correction_T_min 0.75455
_exptl_absorpt_correction_type multi-scan
_exptl_absorpt_process_details
;
CrysAlisPro 1.171.39.33c (Rigaku Oxford Diffraction, 2017)
Empirical absorption correction using spherical harmonics,
 implemented in SCALE3 ABSPACK scaling algorithm.
;
_exptl_crystal_colour colourless
_exptl_crystal_colour_primary colourless
_exptl_crystal_density_diffrn 1.482
_exptl_crystal_description block
_exptl_crystal_F_000 962
_exptl_crystal_size_max 0.28
_exptl_crystal_size_mid 0.25
_exptl_crystal_size_min 0.11
_refine_diff_density_max 0.977
_refine_diff_density_min -0.497
_refine_diff_density_rms 0.060
_refine_ls_extinction_coef .
_refine_ls_extinction_method none
_refine_ls_goodness_of_fit_ref 1.036
_refine_ls_hydrogen_treatment constr
_refine_ls_matrix_type full
_refine_ls_number_parameters 622
_refine_ls_number_reflns 8285
_refine_ls_number_restraints 11
_refine_ls_restrained_S_all 1.040
_refine_ls_R_factor_all 0.0446
_refine_ls_R_factor_gt 0.0429
_refine_ls_shift/su_max 0.009
_refine_ls_shift/su_mean 0.000
_refine_ls_structure_factor_coef Fsqd
_refine_ls_weighting_details 'w=1/[\s^2^(Fo^2^)+(0.0514P)^2^+2.1345P] where P=(Fo^2^+2Fc^2^)/3'
_refine_ls_weighting_scheme calc
_refine_ls_wR_factor_gt 0.1127
_refine_ls_wR_factor_ref 0.1141
_reflns_Friedel_coverage 0.000
_reflns_Friedel_fraction_full .
_reflns_Friedel_fraction_max .
_reflns_number_gt 7893
_reflns_number_total 8285
_reflns_threshold_expression 'I > 2\s(I)'
_cod_data_source_file 4.cif
_cod_data_source_block 2-yrx-1
_cod_database_code 1564966
_shelx_space_group_comment
;
The symmetry employed for this shelxl refinement is uniquely defined
by the following loop, which should always be used as a source of
symmetry information in preference to the above space-group names.
They are only intended as comments.
;
_shelx_estimated_absorpt_t_max 0.721
_shelx_estimated_absorpt_t_min 0.469
_reflns_odcompleteness_completeness 99.46
_reflns_odcompleteness_iscentric 1
_reflns_odcompleteness_theta 66.97
_olex2_refinement_description
;
1. Fixed Uiso
 At 1.2 times of:
  All C(H) groups, All N(H,H) groups
 At 1.5 times of:
  All O(H,H) groups
2. Uiso/Uaniso restraints and constraints
Uanis(O8) = Uanis(O8A)
3. Others
 Fixed Sof: N13(0.67) H13A(0.67) H13B(0.67) N13A(0.33) H13C(0.33) H13D(0.33)
 H21(0.67) H24(0.33) O8(0.8) H8A(0.8) H8B(0.8) O8A(0.2) H8AA(0.2) H8AB(0.2)
4.a Free rotating group:
 O7(H7A,H7B), O8(H8A,H8B), O8A(H8AA,H8AB)
4.b Rotating group:
 O1(H1A,H1B), O6(H6A,H6B), N13(H13A,H13B)
4.c Aromatic/amide H refined with riding coordinates:
 C1(H1), C3(H3), C4(H4), C5(H5), C6(H6), C9(H9), C10(H10), C12(H12), C14(H14),
 C15(H15), C16(H16), C17(H17), C21(H21), C22(H22), C24(H24), C25(H25), C27(H27),
  C29(H29), C30(H30), C31(H31), C32(H32), C35(H35), C36(H36), C38(H38),
 C40(H40), C41(H41), C42(H42), C43(H43)
4.d X=CH2 refined with riding coordinates:
 N13A(H13C,H13D)
;
_olex2_submission_special_instructions 'No special instructions were received'
_oxdiff_exptl_absorpt_empirical_details
;
Empirical correction (ABSPACK) includes:
- Absorption correction using spherical harmonics
- Frame scaling
;
_oxdiff_exptl_absorpt_empirical_full_max 1.820
_oxdiff_exptl_absorpt_empirical_full_min 0.485

loop_
_space_group_symop_operation_xyz
'x, y, z'
'-x, -y, -z'

loop_
_atom_site_label
_atom_site_type_symbol
_atom_site_fract_x
_atom_site_fract_y
_atom_site_fract_z
_atom_site_U_iso_or_equiv
_atom_site_adp_type
_atom_site_occupancy
_atom_site_site_symmetry_order
_atom_site_calc_flag
_atom_site_refinement_flags_posn
_atom_site_refinement_flags_adp
_atom_site_refinement_flags_occupancy
_atom_site_disorder_assembly
_atom_site_disorder_group
Mn1 Mn 0.5000 0.5000 0.5000 0.01764(11) Uani 1 2 d S T P . .
Mn2 Mn 0.5000 1.0000 1.0000 0.01695(11) Uani 1 2 d S T P . .
O1 O 0.27018(14) 0.50186(12) 0.52797(8) 0.0245(3) Uani 1 1 d . . . . .
H1A H 0.2387 0.5445 0.4959 0.037 Uiso 1 1 d GR . . . .
H1B H 0.2382 0.5396 0.5664 0.037 Uiso 1 1 d GR . . . .
O2 O 0.49787(17) 0.56202(14) 0.60223(8) 0.0321(3) Uani 1 1 d . . . . .
O3 O 0.27668(18) 0.61784(15) 0.64241(8) 0.0362(4) Uani 1 1 d . . . . .
O4 O 0.70391(18) 0.87633(15) 0.85601(8) 0.0364(4) Uani 1 1 d . . . . .
O5 O 0.48542(16) 0.93591(12) 0.89916(7) 0.0256(3) Uani 1 1 d . . . . .
O6 O 0.72966(15) 0.97429(12) 0.97214(8) 0.0264(3) Uani 1 1 d . . . . .
H6A H 0.7739 1.0422 0.9694 0.040 Uiso 1 1 d GR . . . .
H6B H 0.7576 0.9505 0.9295 0.040 Uiso 1 1 d GR . . . .
N1 N 0.48617(17) 0.30359(14) 0.54336(9) 0.0220(3) Uani 1 1 d . . . . .
N2 N 0.56650(16) 0.11738(14) 0.55000(8) 0.0192(3) Uani 1 1 d . . . . .
N3 N 0.77701(19) 0.06113(15) 0.48116(10) 0.0287(4) Uani 1 1 d . . . . .
N4 N 0.87837(18) -0.01675(16) 0.45763(10) 0.0295(4) Uani 1 1 d . . . . .
N5 N 0.97533(17) -0.20401(15) 0.45561(9) 0.0223(3) Uani 1 1 d . . . . .
N6 N 1.11272(19) -0.36415(16) 0.45130(10) 0.0301(4) Uani 1 1 d . . . . .
N7 N 0.47892(17) 0.80963(14) 1.04004(9) 0.0210(3) Uani 1 1 d . . . . .
N8 N 0.39201(16) 0.62382(13) 1.05077(8) 0.0184(3) Uani 1 1 d . . . . .
N9 N 0.2480(2) 0.57083(16) 0.98301(10) 0.0328(4) Uani 1 1 d . . . . .
N10 N 0.1657(2) 0.49675(16) 0.96029(11) 0.0353(4) Uani 1 1 d . . . . .
N11 N 0.06248(18) 0.31535(16) 0.95750(10) 0.0290(4) Uani 1 1 d . . . . .
N12 N -0.0712(2) 0.16012(19) 0.94679(12) 0.0409(5) Uani 1 1 d . . . . .
N13 N 0.2683(4) 0.8582(3) 0.84873(18) 0.0464(8) Uani 0.67 1 d . . . A 1
H13A H 0.1935 0.8159 0.8526 0.056 Uiso 0.67 1 d GR . . A 1
H13B H 0.2847 0.8608 0.8901 0.056 Uiso 0.67 1 d GR . . A 1
N13A N 0.7147(7) 0.6163(6) 0.6613(3) 0.0422(15) Uani 0.33 1 d . . . B 2
H13C H 0.7949 0.6220 0.6709 0.051 Uiso 0.33 1 calc R . . B 2
H13D H 0.7049 0.5726 0.6282 0.051 Uiso 0.33 1 calc R . . B 2
C1 C 0.5856(2) 0.23075(17) 0.51735(10) 0.0216(4) Uani 1 1 d . . . . .
H1 H 0.6624 0.2532 0.4802 0.026 Uiso 1 1 calc R . . . .
C2 C 0.3921(2) 0.23595(17) 0.59756(10) 0.0207(4) Uani 1 1 d . . . . .
C3 C 0.2659(2) 0.26983(18) 0.64186(10) 0.0241(4) Uani 1 1 d . . . . .
H3 H 0.2336 0.3475 0.6387 0.029 Uiso 1 1 calc R . . . .
C4 C 0.1906(2) 0.1840(2) 0.69053(11) 0.0273(4) Uani 1 1 d . . . . .
H4 H 0.1055 0.2040 0.7202 0.033 Uiso 1 1 calc R . . . .
C5 C 0.2398(2) 0.0679(2) 0.69604(11) 0.0315(5) Uani 1 1 d . . . . .
H5 H 0.1868 0.0124 0.7296 0.038 Uiso 1 1 calc R . . . .
C6 C 0.3651(2) 0.03318(19) 0.65298(11) 0.0288(4) Uani 1 1 d . . . . .
H6 H 0.3980 -0.0440 0.6573 0.035 Uiso 1 1 calc R . . . .
C7 C 0.4401(2) 0.11865(17) 0.60281(10) 0.0201(4) Uani 1 1 d . . . . .
C8 C 0.66446(19) 0.02579(16) 0.53077(10) 0.0191(4) Uani 1 1 d . . . . .
C9 C 0.6428(2) -0.09193(19) 0.55910(12) 0.0327(5) Uani 1 1 d . . . . .
H9 H 0.5624 -0.1150 0.5939 0.039 Uiso 1 1 calc R . . . .
C10 C 0.7440(2) -0.17196(19) 0.53388(12) 0.0331(5) Uani 1 1 d . . . . .
H10 H 0.7341 -0.2523 0.5497 0.040 Uiso 1 1 calc R . . . .
C11 C 0.8633(2) -0.12847(17) 0.48329(10) 0.0210(4) Uani 1 1 d . . . . .
C12 C 0.9972(2) -0.31574(19) 0.48443(12) 0.0276(4) Uani 1 1 d . . . . .
H12 H 0.9352 -0.3530 0.5239 0.033 Uiso 1 1 calc R . . . .
C13 C 1.1750(2) -0.27992(19) 0.39629(11) 0.0265(4) Uani 1 1 d . . . . .
C14 C 1.3023(2) -0.2859(2) 0.34573(11) 0.0320(5) Uani 1 1 d . . . . .
H14 H 1.3585 -0.3528 0.3444 0.038 Uiso 1 1 calc R . . . .
C15 C 1.3413(2) -0.1886(2) 0.29786(12) 0.0367(5) Uani 1 1 d . . . . .
H15 H 1.4262 -0.1894 0.2640 0.044 Uiso 1 1 calc R . . . .
C16 C 1.2559(2) -0.0886(2) 0.29912(12) 0.0363(5) Uani 1 1 d . . . . .
H16 H 1.2853 -0.0250 0.2655 0.044 Uiso 1 1 calc R . . . .
C17 C 1.1290(2) -0.0811(2) 0.34872(11) 0.0299(4) Uani 1 1 d . . . . .
H17 H 1.0724 -0.0146 0.3492 0.036 Uiso 1 1 calc R . . . .
C18 C 1.0910(2) -0.17849(18) 0.39777(10) 0.0234(4) Uani 1 1 d . . . . .
C19 C 0.4031(3) 0.61536(18) 0.64469(10) 0.0276(4) Uani 1 1 d . . . . .
C20 C 0.4474(3) 0.68185(18) 0.70057(10) 0.0290(5) Uani 1 1 d . . . . .
C21 C 0.5876(3) 0.68491(19) 0.70353(11) 0.0322(5) Uani 1 1 d . . . . .
H21 H 0.6546 0.6439 0.6718 0.039 Uiso 0.67 1 calc R . . B 1
C22 C 0.6267(3) 0.74964(18) 0.75416(11) 0.0308(5) Uani 1 1 d . . . . .
H22 H 0.7203 0.7524 0.7555 0.037 Uiso 1 1 calc R . . . .
C23 C 0.5275(3) 0.81052(18) 0.80291(10) 0.0282(5) Uani 1 1 d . . . . .
C24 C 0.3857(3) 0.80506(19) 0.80149(11) 0.0317(5) Uani 1 1 d . . . . .
H24 H 0.3182 0.8437 0.8343 0.038 Uiso 0.33 1 calc R . . A 2
C25 C 0.3473(3) 0.74036(19) 0.74982(11) 0.0322(5) Uani 1 1 d . . . . .
H25 H 0.2537 0.7366 0.7485 0.039 Uiso 1 1 calc R . . . .
C26 C 0.5761(2) 0.87943(17) 0.85644(10) 0.0255(4) Uani 1 1 d . . . . .
C27 C 0.40159(19) 0.73572(16) 1.01707(10) 0.0201(4) Uani 1 1 d . . . . .
H27 H 0.3572 0.7568 0.9813 0.024 Uiso 1 1 calc R . . . .
C28 C 0.52625(19) 0.74423(16) 1.09270(9) 0.0190(4) Uani 1 1 d . . . . .
C29 C 0.6154(2) 0.78141(17) 1.13256(10) 0.0222(4) Uani 1 1 d . . . . .
H29 H 0.6512 0.8591 1.1268 0.027 Uiso 1 1 calc R . . . .
C30 C 0.6482(2) 0.69819(19) 1.18088(11) 0.0273(4) Uani 1 1 d . . . . .
H30 H 0.7076 0.7198 1.2084 0.033 Uiso 1 1 calc R . . . .
C31 C 0.5937(2) 0.5819(2) 1.18922(12) 0.0334(5) Uani 1 1 d . . . . .
H31 H 0.6180 0.5280 1.2224 0.040 Uiso 1 1 calc R . . . .
C32 C 0.5048(2) 0.54365(19) 1.15009(12) 0.0297(4) Uani 1 1 d . . . . .
H32 H 0.4688 0.4660 1.1564 0.036 Uiso 1 1 calc R . . . .
C33 C 0.47203(19) 0.62714(17) 1.10087(10) 0.0195(4) Uani 1 1 d . . . . .
C34 C 0.30891(19) 0.53277(16) 1.03339(10) 0.0200(4) Uani 1 1 d . . . . .
C35 C 0.2931(2) 0.41700(17) 1.06479(11) 0.0251(4) Uani 1 1 d . . . . .
H35 H 0.3360 0.3927 1.1007 0.030 Uiso 1 1 calc R . . . .
C36 C 0.2107(2) 0.34028(18) 1.04005(12) 0.0275(4) Uani 1 1 d . . . . .
H36 H 0.1970 0.2610 1.0579 0.033 Uiso 1 1 calc R . . . .
C37 C 0.1487(2) 0.38573(18) 0.98736(11) 0.0255(4) Uani 1 1 d . . . . .
C38 C 0.0069(2) 0.2046(2) 0.98424(15) 0.0370(5) Uani 1 1 d . . . . .
H38 H 0.0232 0.1653 1.0249 0.044 Uiso 1 1 calc R . . . .
C39 C -0.0698(2) 0.2463(2) 0.89170(13) 0.0344(5) Uani 1 1 d . . . . .
C40 C -0.1378(2) 0.2455(3) 0.83714(13) 0.0409(6) Uani 1 1 d . . . . .
H40 H -0.1929 0.1804 0.8330 0.049 Uiso 1 1 calc R . . . .
C41 C -0.1210(2) 0.3436(3) 0.78983(14) 0.0448(7) Uani 1 1 d . . . . .
H41 H -0.1664 0.3452 0.7533 0.054 Uiso 1 1 calc R . . . .
C42 C -0.0370(3) 0.4415(3) 0.79516(14) 0.0424(6) Uani 1 1 d . . . . .
H42 H -0.0269 0.5060 0.7617 0.051 Uiso 1 1 calc R . . . .
C43 C 0.0315(2) 0.4446(2) 0.84889(13) 0.0359(5) Uani 1 1 d . . . . .
H43 H 0.0869 0.5098 0.8525 0.043 Uiso 1 1 calc R . . . .
C44 C 0.0132(2) 0.3455(2) 0.89729(12) 0.0299(5) Uani 1 1 d . . . . .
O7 O 0.0503(3) 0.7713(2) 0.65048(14) 0.0750(7) Uani 1 1 d . . . . .
H7A H 0.1124 0.7177 0.6459 0.112 Uiso 1 1 d G . . . .
H7B H 0.0851 0.8256 0.6184 0.112 Uiso 1 1 d G . . . .
O8 O 0.9921(3) 0.8398(3) 0.79616(16) 0.0663(7) Uani 0.8 1 d . . . C 1
H8A H 1.0066 0.8196 0.7538 0.099 Uiso 0.8 1 d G . . C 1
H8B H 0.9103 0.8683 0.8089 0.099 Uiso 0.8 1 d G . . C 1
O8A O 1.0057(11) 0.9264(11) 0.8519(6) 0.0663(7) Uani 0.2 1 d . . . D 2
H8AA H 0.9445 0.8752 0.8743 0.099 Uiso 0.2 1 d G . . D 2
H8AB H 1.0612 0.9331 0.8785 0.099 Uiso 0.2 1 d G . . D 2

loop_
_atom_site_aniso_label
_atom_site_aniso_U_11
_atom_site_aniso_U_22
_atom_site_aniso_U_33
_atom_site_aniso_U_23
_atom_site_aniso_U_13
_atom_site_aniso_U_12
Mn1 0.0221(2) 0.0167(2) 0.0161(2) -0.00365(15) -0.00780(16) 0.00299(15)
Mn2 0.0236(2) 0.0131(2) 0.0155(2) -0.00177(14) -0.00714(16) -0.00244(15)
O1 0.0246(7) 0.0253(7) 0.0251(7) -0.0031(5) -0.0088(6) 0.0052(5)
O2 0.0456(9) 0.0340(8) 0.0203(7) -0.0111(6) -0.0126(7) 0.0036(7)
O3 0.0467(10) 0.0366(9) 0.0265(8) -0.0118(6) -0.0090(7) 0.0040(7)
O4 0.0397(9) 0.0425(9) 0.0276(8) -0.0127(7) -0.0068(7) 0.0026(7)
O5 0.0398(8) 0.0209(7) 0.0185(7) -0.0055(5) -0.0109(6) 0.0006(6)
O6 0.0261(7) 0.0222(7) 0.0314(8) -0.0038(6) -0.0073(6) -0.0031(5)
N1 0.0241(8) 0.0202(8) 0.0214(8) -0.0005(6) -0.0054(6) 0.0021(6)
N2 0.0203(8) 0.0186(8) 0.0184(7) -0.0005(6) -0.0046(6) 0.0006(6)
N3 0.0272(9) 0.0222(8) 0.0317(9) 0.0020(7) 0.0009(7) 0.0021(7)
N4 0.0245(9) 0.0244(9) 0.0344(10) 0.0008(7) 0.0017(7) 0.0039(7)
N5 0.0196(8) 0.0243(8) 0.0236(8) -0.0006(6) -0.0067(6) 0.0031(6)
N6 0.0285(9) 0.0317(9) 0.0320(9) -0.0032(7) -0.0112(7) 0.0084(7)
N7 0.0251(8) 0.0174(8) 0.0215(8) 0.0002(6) -0.0083(6) -0.0025(6)
N8 0.0191(7) 0.0158(7) 0.0205(7) 0.0003(6) -0.0060(6) -0.0021(6)
N9 0.0407(11) 0.0234(9) 0.0415(11) 0.0037(8) -0.0253(9) -0.0091(8)
N10 0.0411(11) 0.0258(9) 0.0466(11) 0.0012(8) -0.0262(9) -0.0085(8)
N11 0.0223(8) 0.0253(9) 0.0419(10) -0.0072(7) -0.0117(8) -0.0045(7)
N12 0.0328(10) 0.0373(11) 0.0543(13) -0.0127(9) -0.0112(9) -0.0114(8)
N13 0.0499(19) 0.053(2) 0.0391(17) -0.0164(15) -0.0122(15) 0.0036(16)
N13A 0.050(4) 0.043(4) 0.034(3) -0.013(3) -0.008(3) 0.005(3)
C1 0.0230(9) 0.0193(9) 0.0223(9) -0.0006(7) -0.0059(7) 0.0007(7)
C2 0.0235(9) 0.0214(9) 0.0187(9) -0.0019(7) -0.0079(7) -0.0001(7)
C3 0.0252(10) 0.0270(10) 0.0217(9) -0.0040(8) -0.0083(8) 0.0038(8)
C4 0.0232(10) 0.0365(11) 0.0215(10) -0.0054(8) -0.0034(8) 0.0006(8)
C5 0.0313(11) 0.0318(11) 0.0265(10) 0.0021(8) 0.0006(9) -0.0048(9)
C6 0.0317(11) 0.0239(10) 0.0276(10) 0.0027(8) -0.0027(8) -0.0006(8)
C7 0.0201(9) 0.0232(9) 0.0180(9) -0.0023(7) -0.0063(7) -0.0006(7)
C8 0.0204(9) 0.0200(9) 0.0184(9) -0.0021(7) -0.0074(7) 0.0006(7)
C9 0.0309(11) 0.0275(11) 0.0319(11) 0.0083(9) 0.0043(9) 0.0046(9)
C10 0.0323(11) 0.0242(11) 0.0360(12) 0.0079(9) 0.0013(9) 0.0062(9)
C11 0.0206(9) 0.0234(9) 0.0206(9) -0.0017(7) -0.0085(7) 0.0025(7)
C12 0.0255(10) 0.0282(11) 0.0295(11) 0.0010(8) -0.0084(8) 0.0047(8)
C13 0.0238(10) 0.0354(11) 0.0243(10) -0.0077(8) -0.0123(8) 0.0047(8)
C14 0.0243(10) 0.0478(13) 0.0284(11) -0.0151(9) -0.0116(8) 0.0094(9)
C15 0.0240(10) 0.0607(16) 0.0262(11) -0.0140(10) -0.0050(9) 0.0008(10)
C16 0.0328(12) 0.0483(14) 0.0253(11) -0.0015(10) -0.0027(9) -0.0052(10)
C17 0.0280(11) 0.0348(11) 0.0262(10) -0.0012(8) -0.0061(8) 0.0002(9)
C18 0.0199(9) 0.0307(10) 0.0216(9) -0.0056(8) -0.0083(7) 0.0015(8)
C19 0.0479(13) 0.0179(9) 0.0167(9) -0.0004(7) -0.0077(9) -0.0018(8)
C20 0.0555(14) 0.0169(9) 0.0141(9) 0.0006(7) -0.0084(9) -0.0043(9)
C21 0.0556(14) 0.0217(10) 0.0163(9) -0.0025(8) -0.0027(9) -0.0052(9)
C22 0.0496(13) 0.0224(10) 0.0182(9) -0.0014(8) -0.0046(9) -0.0034(9)
C23 0.0529(14) 0.0169(9) 0.0148(9) -0.0004(7) -0.0086(9) -0.0024(9)
C24 0.0557(14) 0.0203(10) 0.0198(10) -0.0035(8) -0.0099(9) 0.0035(9)
C25 0.0523(14) 0.0224(10) 0.0239(10) -0.0018(8) -0.0134(10) 0.0027(9)
C26 0.0438(12) 0.0169(9) 0.0153(9) 0.0005(7) -0.0072(8) -0.0004(8)
C27 0.0227(9) 0.0170(9) 0.0212(9) 0.0005(7) -0.0072(7) -0.0016(7)
C28 0.0199(9) 0.0195(9) 0.0169(8) -0.0006(7) -0.0034(7) 0.0004(7)
C29 0.0226(9) 0.0224(9) 0.0219(9) -0.0041(7) -0.0053(7) -0.0014(7)
C30 0.0285(10) 0.0322(11) 0.0240(10) -0.0019(8) -0.0119(8) -0.0009(8)
C31 0.0414(12) 0.0316(11) 0.0313(11) 0.0089(9) -0.0195(10) -0.0032(9)
C32 0.0352(11) 0.0233(10) 0.0323(11) 0.0075(8) -0.0137(9) -0.0060(8)
C33 0.0189(9) 0.0205(9) 0.0187(9) -0.0004(7) -0.0042(7) -0.0008(7)
C34 0.0172(8) 0.0180(9) 0.0240(9) -0.0025(7) -0.0034(7) -0.0015(7)
C35 0.0270(10) 0.0203(9) 0.0290(10) 0.0011(8) -0.0095(8) -0.0022(7)
C36 0.0275(10) 0.0185(9) 0.0365(11) 0.0003(8) -0.0085(9) -0.0049(8)
C37 0.0205(9) 0.0226(10) 0.0344(11) -0.0059(8) -0.0078(8) -0.0022(7)
C38 0.0315(12) 0.0283(11) 0.0532(15) -0.0046(10) -0.0139(11) -0.0075(9)
C39 0.0197(10) 0.0409(13) 0.0432(13) -0.0196(10) -0.0043(9) -0.0027(9)
C40 0.0224(11) 0.0590(16) 0.0426(14) -0.0279(12) -0.0039(9) -0.0060(10)
C41 0.0250(11) 0.0758(19) 0.0383(13) -0.0288(13) -0.0096(10) 0.0019(11)
C42 0.0354(12) 0.0569(16) 0.0387(13) -0.0118(11) -0.0142(10) 0.0025(11)
C43 0.0298(11) 0.0412(13) 0.0407(13) -0.0104(10) -0.0145(10) -0.0012(9)
C44 0.0183(9) 0.0357(12) 0.0377(12) -0.0142(9) -0.0074(8) -0.0005(8)
O7 0.0667(15) 0.0627(15) 0.0788(17) 0.0148(12) 0.0081(12) 0.0150(12)
O8 0.0435(14) 0.083(2) 0.0651(17) -0.0150(15) 0.0023(12) 0.0037(13)
O8A 0.0435(14) 0.083(2) 0.0651(17) -0.0150(15) 0.0023(12) 0.0037(13)

loop_
_atom_type_symbol
_atom_type_description
_atom_type_scat_dispersion_real
_atom_type_scat_dispersion_imag
_atom_type_scat_source
C C 0.0181 0.0091 'International Tables Vol C Tables 4.2.6.8 and 6.1.1.4'
H H 0.0000 0.0000 'International Tables Vol C Tables 4.2.6.8 and 6.1.1.4'
Mn Mn -0.5299 2.8052 'International Tables Vol C Tables 4.2.6.8 and 6.1.1.4'
N N 0.0311 0.0180 'International Tables Vol C Tables 4.2.6.8 and 6.1.1.4'
O O 0.0492 0.0322 'International Tables Vol C Tables 4.2.6.8 and 6.1.1.4'

loop_
_geom_angle_atom_site_label_1
_geom_angle_atom_site_label_2
_geom_angle_atom_site_label_3
_geom_angle
_geom_angle_site_symmetry_1
_geom_angle_site_symmetry_3
O1 Mn1 O1 180.0 . 2_666
O1 Mn1 N1 88.18(5) . .
O1 Mn1 N1 91.82(5) 2_666 .
O1 Mn1 N1 91.82(5) . 2_666
O1 Mn1 N1 88.18(5) 2_666 2_666
O2 Mn1 O1 90.63(6) . 2_666
O2 Mn1 O1 90.63(6) 2_666 .
O2 Mn1 O1 89.37(6) 2_666 2_666
O2 Mn1 O1 89.37(6) . .
O2 Mn1 O2 180.00(9) . 2_666
O2 Mn1 N1 91.98(6) 2_666 2_666
O2 Mn1 N1 91.98(6) . .
O2 Mn1 N1 88.02(6) . 2_666
O2 Mn1 N1 88.02(6) 2_666 .
N1 Mn1 N1 180.0 2_666 .
O5 Mn2 O5 180.00(7) 2_677 .
O5 Mn2 O6 89.15(6) . 2_677
O5 Mn2 O6 90.85(6) . .
O5 Mn2 O6 89.15(6) 2_677 .
O5 Mn2 O6 90.85(6) 2_677 2_677
O5 Mn2 N7 85.86(6) 2_677 2_677
O5 Mn2 N7 85.86(6) . .
O5 Mn2 N7 94.14(6) 2_677 .
O5 Mn2 N7 94.14(6) . 2_677
O6 Mn2 O6 180.0 . 2_677
N7 Mn2 O6 87.18(6) 2_677 2_677
N7 Mn2 O6 92.82(6) 2_677 .
N7 Mn2 O6 87.18(6) . .
N7 Mn2 O6 92.82(6) . 2_677
N7 Mn2 N7 180.0 2_677 .
Mn1 O1 H1A 111.1 . .
Mn1 O1 H1B 110.8 . .
H1A O1 H1B 102.9 . .
C19 O2 Mn1 129.80(14) . .
C26 O5 Mn2 127.83(13) . .
Mn2 O6 H6A 110.8 . .
Mn2 O6 H6B 110.4 . .
H6A O6 H6B 103.3 . .
C1 N1 Mn1 119.78(13) . .
C1 N1 C2 105.43(16) . .
C2 N1 Mn1 134.73(13) . .
C1 N2 C7 106.32(15) . .
C1 N2 C8 122.40(16) . .
C7 N2 C8 131.25(16) . .
C8 N3 N4 120.00(17) . .
C11 N4 N3 119.46(17) . .
C12 N5 C11 125.60(17) . .
C12 N5 C18 106.37(16) . .
C18 N5 C11 127.86(17) . .
C12 N6 C13 105.24(17) . .
C27 N7 Mn2 120.85(13) . .
C27 N7 C28 105.68(15) . .
C28 N7 Mn2 133.31(12) . .
C27 N8 C33 106.46(15) . .
C27 N8 C34 120.79(15) . .
C33 N8 C34 132.72(16) . .
C34 N9 N10 119.84(18) . .
C37 N10 N9 119.32(18) . .
C38 N11 C37 125.8(2) . .
C38 N11 C44 106.87(18) . .
C44 N11 C37 127.32(18) . .
C38 N12 C39 105.4(2) . .
H13A N13 H13B 109.0 . .
C24 N13 H13A 109.8 . .
C24 N13 H13B 109.4 . .
H13C N13A H13D 120.0 . .
C21 N13A H13C 120.0 . .
C21 N13A H13D 120.0 . .
N1 C1 N2 113.58(17) . .
N1 C1 H1 123.2 . .
N2 C1 H1 123.2 . .
N1 C2 C7 109.93(16) . .
C3 C2 N1 129.32(18) . .
C3 C2 C7 120.74(18) . .
C2 C3 H3 121.1 . .
C4 C3 C2 117.71(18) . .
C4 C3 H3 121.1 . .
C3 C4 H4 119.4 . .
C3 C4 C5 121.26(19) . .
C5 C4 H4 119.4 . .
C4 C5 H5 119.1 . .
C6 C5 C4 121.8(2) . .
C6 C5 H5 119.1 . .
C5 C6 H6 121.4 . .
C5 C6 C7 117.23(19) . .
C7 C6 H6 121.4 . .
C2 C7 N2 104.74(16) . .
C6 C7 N2 133.99(18) . .
C6 C7 C2 121.27(18) . .
N3 C8 N2 113.64(16) . .
N3 C8 C9 122.74(18) . .
C9 C8 N2 123.57(17) . .
C8 C9 H9 121.3 . .
C10 C9 C8 117.34(19) . .
C10 C9 H9 121.3 . .
C9 C10 H10 121.3 . .
C9 C10 C11 117.37(19) . .
C11 C10 H10 121.3 . .
N4 C11 N5 115.58(17) . .
N4 C11 C10 123.02(18) . .
C10 C11 N5 121.40(18) . .
N5 C12 H12 123.2 . .
N6 C12 N5 113.62(19) . .
N6 C12 H12 123.2 . .
N6 C13 C18 110.23(18) . .
C14 C13 N6 128.9(2) . .
C14 C13 C18 120.9(2) . .
C13 C14 H14 121.4 . .
C15 C14 C13 117.3(2) . .
C15 C14 H14 121.4 . .
C14 C15 H15 119.3 . .
C14 C15 C16 121.5(2) . .
C16 C15 H15 119.3 . .
C15 C16 H16 118.9 . .
C17 C16 C15 122.2(2) . .
C17 C16 H16 118.9 . .
C16 C17 H17 121.9 . .
C16 C17 C18 116.3(2) . .
C18 C17 H17 121.9 . .
C13 C18 N5 104.54(17) . .
C17 C18 N5 133.52(19) . .
C17 C18 C13 121.94(19) . .
O2 C19 C20 116.9(2) . .
O3 C19 O2 124.26(19) . .
O3 C19 C20 118.82(19) . .
C21 C20 C19 120.8(2) . .
C25 C20 C19 119.6(2) . .
C25 C20 C21 119.6(2) . .
C20 C21 N13A 129.6(3) . .
C20 C21 H21 120.1 . .
C22 C21 N13A 110.5(3) . .
C22 C21 C20 119.8(2) . .
C22 C21 H21 120.1 . .
C21 C22 H22 119.5 . .
C21 C22 C23 121.0(2) . .
C23 C22 H22 119.5 . .
C22 C23 C24 119.5(2) . .
C22 C23 C26 118.7(2) . .
C24 C23 C26 121.82(19) . .
C23 C24 N13 127.5(2) . .
C23 C24 H24 120.5 . .
C23 C24 C25 119.1(2) . .
C25 C24 N13 113.5(2) . .
C25 C24 H24 120.5 . .
C20 C25 C24 121.0(2) . .
C20 C25 H25 119.5 . .
C24 C25 H25 119.5 . .
O4 C26 O5 124.14(19) . .
O4 C26 C23 118.02(19) . .
O5 C26 C23 117.8(2) . .
N7 C27 N8 113.37(16) . .
N7 C27 H27 123.3 . .
N8 C27 H27 123.3 . .
N7 C28 C33 109.69(16) . .
C29 C28 N7 128.47(17) . .
C29 C28 C33 121.83(17) . .
C28 C29 H29 121.4 . .
C30 C29 C28 117.11(18) . .
C30 C29 H29 121.4 . .
C29 C30 H30 119.5 . .
C29 C30 C31 121.04(19) . .
C31 C30 H30 119.5 . .
C30 C31 H31 118.7 . .
C32 C31 C30 122.54(19) . .
C32 C31 H31 118.7 . .
C31 C32 H32 121.7 . .
C31 C32 C33 116.68(19) . .
C33 C32 H32 121.7 . .
C28 C33 N8 104.79(15) . .
C32 C33 N8 134.39(18) . .
C32 C33 C28 120.81(18) . .
N9 C34 N8 111.88(16) . .
N9 C34 C35 123.42(18) . .
C35 C34 N8 124.70(17) . .
C34 C35 H35 121.8 . .
C36 C35 C34 116.49(18) . .
C36 C35 H35 121.8 . .
C35 C36 H36 121.3 . .
C35 C36 C37 117.42(19) . .
C37 C36 H36 121.3 . .
N10 C37 N11 113.92(18) . .
N10 C37 C36 123.48(19) . .
C36 C37 N11 122.59(18) . .
N11 C38 H38 123.4 . .
N12 C38 N11 113.2(2) . .
N12 C38 H38 123.4 . .
N12 C39 C44 110.2(2) . .
C40 C39 N12 129.4(2) . .
C40 C39 C44 120.4(2) . .
C39 C40 H40 121.1 . .
C41 C40 C39 117.8(2) . .
C41 C40 H40 121.1 . .
C40 C41 H41 119.2 . .
C40 C41 C42 121.5(2) . .
C42 C41 H41 119.2 . .
C41 C42 H42 119.1 . .
C43 C42 C41 121.7(3) . .
C43 C42 H42 119.1 . .
C42 C43 H43 121.7 . .
C42 C43 C44 116.7(2) . .
C44 C43 H43 121.7 . .
N11 C44 C39 104.3(2) . .
C43 C44 N11 133.83(19) . .
C43 C44 C39 121.8(2) . .
H7A O7 H7B 104.5 . .
H8A O8 H8B 109.4 . .
H8AA O8A H8AB 104.6 . .

loop_
_geom_bond_atom_site_label_1
_geom_bond_atom_site_label_2
_geom_bond_distance
_geom_bond_site_symmetry_2
Mn1 O1 2.1943(14) .
Mn1 O1 2.1943(14) 2_666
Mn1 O2 2.1540(14) .
Mn1 O2 2.1541(14) 2_666
Mn1 N1 2.2976(16) .
Mn1 N1 2.2976(16) 2_666
Mn2 O5 2.1797(13) .
Mn2 O5 2.1796(13) 2_677
Mn2 O6 2.2154(14) 2_677
Mn2 O6 2.2154(14) .
Mn2 N7 2.2153(16) .
Mn2 N7 2.2153(16) 2_677
O1 H1A 0.8789 .
O1 H1B 0.8759 .
O2 C19 1.265(3) .
O3 C19 1.257(3) .
O4 C26 1.258(3) .
O5 C26 1.263(3) .
O6 H6A 0.8705 .
O6 H6B 0.8702 .
N1 C1 1.301(2) .
N1 C2 1.401(2) .
N2 C1 1.375(2) .
N2 C7 1.407(2) .
N2 C8 1.413(2) .
N3 N4 1.340(2) .
N3 C8 1.320(3) .
N4 C11 1.312(3) .
N5 C11 1.411(2) .
N5 C12 1.377(3) .
N5 C18 1.405(3) .
N6 C12 1.300(3) .
N6 C13 1.400(3) .
N7 C27 1.301(2) .
N7 C28 1.395(2) .
N8 C27 1.369(2) .
N8 C33 1.403(2) .
N8 C34 1.421(2) .
N9 N10 1.333(2) .
N9 C34 1.321(3) .
N10 C37 1.314(3) .
N11 C37 1.413(2) .
N11 C38 1.374(3) .
N11 C44 1.401(3) .
N12 C38 1.307(3) .
N12 C39 1.394(3) .
N13 H13A 0.8625 .
N13 H13B 0.8643 .
N13 C24 1.445(4) .
N13A H13C 0.8600 .
N13A H13D 0.8600 .
N13A C21 1.553(7) .
C1 H1 0.9300 .
C2 C3 1.396(3) .
C2 C7 1.403(3) .
C3 H3 0.9300 .
C3 C4 1.381(3) .
C4 H4 0.9300 .
C4 C5 1.395(3) .
C5 H5 0.9300 .
C5 C6 1.383(3) .
C6 H6 0.9300 .
C6 C7 1.393(3) .
C8 C9 1.392(3) .
C9 H9 0.9300 .
C9 C10 1.362(3) .
C10 H10 0.9300 .
C10 C11 1.399(3) .
C12 H12 0.9300 .
C13 C14 1.395(3) .
C13 C18 1.403(3) .
C14 H14 0.9300 .
C14 C15 1.377(4) .
C15 H15 0.9300 .
C15 C16 1.399(4) .
C16 H16 0.9300 .
C16 C17 1.385(3) .
C17 H17 0.9300 .
C17 C18 1.390(3) .
C19 C20 1.513(3) .
C20 C21 1.398(4) .
C20 C25 1.393(3) .
C21 H21 0.9300 .
C21 C22 1.393(3) .
C22 H22 0.9300 .
C22 C23 1.397(3) .
C23 C24 1.406(4) .
C23 C26 1.510(3) .
C24 H24 0.9300 .
C24 C25 1.407(3) .
C25 H25 0.9300 .
C27 H27 0.9300 .
C28 C29 1.392(3) .
C28 C33 1.403(3) .
C29 H29 0.9300 .
C29 C30 1.377(3) .
C30 H30 0.9300 .
C30 C31 1.395(3) .
C31 H31 0.9300 .
C31 C32 1.383(3) .
C32 H32 0.9300 .
C32 C33 1.391(3) .
C34 C35 1.390(3) .
C35 H35 0.9300 .
C35 C36 1.374(3) .
C36 H36 0.9300 .
C36 C37 1.390(3) .
C38 H38 0.9300 .
C39 C40 1.393(3) .
C39 C44 1.409(3) .
C40 H40 0.9300 .
C40 C41 1.370(4) .
C41 H41 0.9300 .
C41 C42 1.402(4) .
C42 H42 0.9300 .
C42 C43 1.384(3) .
C43 H43 0.9300 .
C43 C44 1.391(3) .
O7 H7A 0.8507 .
O7 H7B 0.8500 .
O8 H8A 0.8505 .
O8 H8B 0.8506 .
O8A H8AA 0.8499 .
O8A H8AB 0.8499 .
